data_4108339
loop_
_publ_author_name
'Jianrong (Steve) Zhou'
'John F. Hartwig'

_publ_contact_author 'John F. Hartwig'
_publ_contact_author_email jhartwig@uiuc.edu
_publ_section_title
;
 Intermolecular, Catalytic Asymmetric Hydroamination of Bicyclic Alkenes
 and Dienes in High Yield and Enantioselectivity
;
_journal_name_full 'Journal of the American Chemical Society'
_journal_page_first 12220
_journal_page_last 12221
_journal_paper_doi 10.1021/ja803523z
_journal_volume 130
_journal_year 2008
_chemical_absolute_configuration ad
_chemical_formula_moiety 'C13 H16 Br N'
_chemical_formula_sum 'C13 H16 Br N'
_chemical_formula_weight 266.18
_chemical_name_common N-(2-exo-norbornyl)-p-bromoaniline
_space_group_IT_number 19
_symmetry_cell_setting orthorhombic
_symmetry_space_group_name_Hall 'P 2ac 2ab'
_symmetry_space_group_name_H-M 'P 21 21 21'
_atom_sites_solution_hydrogens geom
_atom_sites_solution_primary direct
_atom_sites_solution_secondary difmap
_audit_creation_method SHELXL-97
_audit_update_record
; 
2007-09-21   text and data added, srw 
;
_cell_angle_alpha 90.00
_cell_angle_beta 90.00
_cell_angle_gamma 90.00
_cell_formula_units_Z 4
_cell_length_a 5.8653(5)
_cell_length_b 7.5844(7)
_cell_length_c 26.955(2)
_cell_measurement_reflns_used 1446
_cell_measurement_temperature 297(2)
_cell_measurement_theta_max 21.97
_cell_measurement_theta_min 2.69
_cell_volume 1199.09(17)
_computing_cell_refinement 'SAINT V7.23A (Bruker, 2005)'
_computing_data_collection 'APEX2 V2.0-1 (Bruker, 2004)'
_computing_data_reduction
; 
SAINT V7.23A, XPREP V2005/2, SADABS V2007/4, TWINABS V2007/5 
(Bruker, 2005 & 2007) 
;
_computing_molecular_graphics 'SHELXTL V6.12 (Bruker, 2005)'
_computing_publication_material 'XCIF V6.12 (Bruker, 2005)'
_computing_structure_refinement 'SHELXTL V6.12 (Bruker, 2005)'
_computing_structure_solution 'SHELXTL V6.12 (Bruker, 2005)'
_diffrn_ambient_temperature 297(2)
_diffrn_measured_fraction_theta_full 0.992
_diffrn_measured_fraction_theta_max 0.992
_diffrn_measurement_device 'Bruker Kappa/ApexII CCD'
_diffrn_measurement_method 'profile data from \f and \w scans'
_diffrn_radiation_monochromator graphite
_diffrn_radiation_source 'fine-focus sealed tube'
_diffrn_radiation_type MoK\a
_diffrn_radiation_wavelength 0.71073
_diffrn_radiation_wavelength_id ga74vas
_diffrn_reflns_av_R_equivalents 0.0349
_diffrn_reflns_av_sigmaI/netI 0.0516
_diffrn_reflns_limit_h_max 7
_diffrn_reflns_limit_h_min -7
_diffrn_reflns_limit_k_max 7
_diffrn_reflns_limit_k_min -9
_diffrn_reflns_limit_l_max 30
_diffrn_reflns_limit_l_min -32
_diffrn_reflns_number 6168
_diffrn_reflns_theta_full 25.28
_diffrn_reflns_theta_max 25.28
_diffrn_reflns_theta_min 1.51
_exptl_absorpt_coefficient_mu 3.396
_exptl_absorpt_correction_T_max 0.9271
_exptl_absorpt_correction_T_min 0.1848
_exptl_absorpt_correction_type integration
_exptl_absorpt_process_details 'SHELXTL/XPREP V2005/2 (Bruker, 2005)'
_exptl_crystal_colour colourless
_exptl_crystal_density_diffrn 1.474
_exptl_crystal_description platy
_exptl_crystal_F_000 544
_exptl_crystal_id ga74vas
_exptl_crystal_preparation
; 
The data crystal was mounted using epoxy to a 0.3 mm cryo-loop 
(Hampton Research) with the (0 4 3) scattering planes roughly normal 
to the spindle axis. 
;
_exptl_crystal_size_max 0.62
_exptl_crystal_size_mid 0.43
_exptl_crystal_size_min 0.01
_refine_diff_density_max 0.276
_refine_diff_density_min -0.256
_refine_diff_density_rms 0.036
_refine_ls_abs_structure_details 'Flack (1983),  867 Friedels'
_refine_ls_abs_structure_Flack 0.009(13)
_refine_ls_extinction_method none
_refine_ls_goodness_of_fit_ref 0.860
_refine_ls_hydrogen_treatment mixed
_refine_ls_matrix_type full
_refine_ls_number_parameters 139
_refine_ls_number_reflns 2164
_refine_ls_number_restraints 0
_refine_ls_restrained_S_all 0.860
_refine_ls_R_factor_all 0.0678
_refine_ls_R_factor_gt 0.0284
_refine_ls_shift/su_max 0.001
_refine_ls_shift/su_mean 0.000
_refine_ls_structure_factor_coef Fsqd
_refine_ls_weighting_details 'calc w=1/[\s^2^(Fo^2^)+(0.0256P)^2^+0.0000P] where P=(Fo^2^+2Fc^2^)/3'
_refine_ls_weighting_scheme calc
_refine_ls_wR_factor_gt 0.0515
_refine_ls_wR_factor_ref 0.0580
_reflns_number_gt 1295
_reflns_number_total 2164
_reflns_threshold_expression >2sigma(I)
_cod_data_source_file ja803523z_si_001.cif
_cod_data_source_block bromoanilineadduct
_cod_original_cell_volume 1199.11(18)
_cod_original_sg_symbol_Hall 'P 2ac 2ab '
_cod_original_sg_symbol_H-M 'P 21 21 21 '
_cod_database_code 4108339

loop_
_symmetry_equiv_pos_as_xyz
'x, y, z'
'-x+1/2, -y, z+1/2'
'-x, y+1/2, -z+1/2'
'x+1/2, -y+1/2, -z'

loop_
_atom_site_label
_atom_site_type_symbol
_atom_site_fract_x
_atom_site_fract_y
_atom_site_fract_z
_atom_site_U_iso_or_equiv
_atom_site_adp_type
_atom_site_occupancy
_atom_site_symmetry_multiplicity
_atom_site_calc_flag
_atom_site_refinement_flags
C1 C 0.4560(5) 0.4201(4) -0.00443(12) 0.0542(9) Uani 1 1 d .
H1A H 0.3269 0.3679 -0.0180 0.065 Uiso 1 1 calc R
C2 C 0.4889(6) 0.4140(4) 0.04569(13) 0.0563(9) Uani 1 1 d .
H2A H 0.3816 0.3598 0.0660 0.068 Uiso 1 1 calc R
C3 C 0.6796(6) 0.4878(4) 0.06589(11) 0.0540(9) Uani 1 1 d .
C4 C 0.8363(5) 0.5732(4) 0.03652(13) 0.0555(10) Uani 1 1 d .
H4A H 0.9646 0.6248 0.0507 0.067 Uiso 1 1 calc R
C5 C 0.8023(5) 0.5819(4) -0.01381(12) 0.0514(8) Uani 1 1 d .
H5A H 0.9074 0.6412 -0.0335 0.062 Uiso 1 1 calc R
C6 C 0.6131(5) 0.5035(4) -0.03579(12) 0.0465(8) Uani 1 1 d .
C7 C 0.7136(5) 0.6020(4) -0.12165(10) 0.0540(8) Uani 1 1 d .
H7A H 0.7216 0.7265 -0.1121 0.065 Uiso 1 1 calc R
C8 C 0.9553(4) 0.5261(4) -0.12909(10) 0.0480(8) Uani 1 1 d .
H8A H 1.0704 0.6152 -0.1228 0.058 Uiso 1 1 calc R
H8B H 0.9816 0.4267 -0.1072 0.058 Uiso 1 1 calc R
C9 C 0.9596(5) 0.4683(5) -0.18333(12) 0.0606(10) Uani 1 1 d .
H9A H 1.0751 0.3793 -0.1913 0.073 Uiso 1 1 calc R
C10 C 0.9655(6) 0.6310(5) -0.21599(12) 0.0688(11) Uani 1 1 d .
H10A H 0.9889 0.5995 -0.2505 0.083 Uiso 1 1 calc R
H10B H 1.0855 0.7110 -0.2057 0.083 Uiso 1 1 calc R
C11 C 0.7291(8) 0.7139(5) -0.20818(13) 0.0952(13) Uani 1 1 d .
H11A H 0.7414 0.8292 -0.1929 0.114 Uiso 1 1 calc R
H11B H 0.6479 0.7250 -0.2394 0.114 Uiso 1 1 calc R
C12 C 0.6103(6) 0.5830(6) -0.17363(15) 0.0859(15) Uani 1 1 d .
H12A H 0.4434 0.5875 -0.1746 0.103 Uiso 1 1 calc R
C13 C 0.7132(7) 0.4068(6) -0.18991(13) 0.0884(13) Uani 1 1 d .
H13A H 0.6731 0.3102 -0.1680 0.106 Uiso 1 1 calc R
H13B H 0.6769 0.3769 -0.2240 0.106 Uiso 1 1 calc R
Br1 Br 0.73590(9) 0.46940(4) 0.135377(14) 0.09105(18) Uani 1 1 d .
N1 N 0.5772(4) 0.5031(5) -0.08610(11) 0.0667(9) Uani 1 1 d .
H1 H 0.460(5) 0.454(5) -0.0943(13) 0.080 Uiso 1 1 d .

loop_
_atom_site_aniso_label
_atom_site_aniso_U_11
_atom_site_aniso_U_22
_atom_site_aniso_U_33
_atom_site_aniso_U_23
_atom_site_aniso_U_13
_atom_site_aniso_U_12
C1 0.0419(18) 0.050(2) 0.071(3) 0.0037(17) 0.0044(18) -0.0004(16)
C2 0.054(2) 0.049(2) 0.066(3) 0.0078(18) 0.0166(19) -0.0022(18)
C3 0.069(2) 0.0367(19) 0.056(2) -0.0028(17) 0.0060(18) 0.0073(18)
C4 0.058(2) 0.046(2) 0.063(3) -0.0041(16) -0.0056(19) -0.0135(16)
C5 0.048(2) 0.052(2) 0.054(2) -0.0018(15) 0.0069(18) -0.0126(18)
C6 0.0393(18) 0.049(2) 0.051(2) 0.0015(18) 0.0058(16) -0.0003(18)
C7 0.0377(19) 0.069(2) 0.055(2) -0.0008(14) -0.0058(19) 0.000(2)
C8 0.0453(18) 0.0523(19) 0.046(2) 0.006(2) -0.0012(15) 0.0021(16)
C9 0.054(2) 0.062(2) 0.065(2) -0.009(2) -0.0006(18) 0.002(2)
C10 0.061(2) 0.093(3) 0.052(2) 0.008(2) -0.002(2) 0.005(2)
C11 0.073(3) 0.141(3) 0.072(2) 0.036(2) 0.000(3) 0.034(4)
C12 0.037(2) 0.153(5) 0.068(3) 0.005(3) -0.005(2) 0.013(3)
C13 0.075(3) 0.131(4) 0.059(2) -0.020(2) -0.011(3) -0.031(3)
Br1 0.1360(4) 0.0782(2) 0.0589(2) 0.0075(2) -0.0033(3) -0.0081(4)
N1 0.0416(16) 0.101(3) 0.057(2) -0.001(2) 0.0014(15) -0.020(2)

loop_
_atom_type_symbol
_atom_type_description
_atom_type_scat_dispersion_real
_atom_type_scat_dispersion_imag
_atom_type_scat_source
C C 0.0033 0.0016 'International Tables Vol C Tables 4.2.6.8 and 6.1.1.4'
H H 0.0000 0.0000 'International Tables Vol C Tables 4.2.6.8 and 6.1.1.4'
N N 0.0061 0.0033 'International Tables Vol C Tables 4.2.6.8 and 6.1.1.4'
Br Br -0.2901 2.4595 'International Tables Vol C Tables 4.2.6.8 and 6.1.1.4'

loop_
_exptl_crystal_face_index_h
_exptl_crystal_face_index_k
_exptl_crystal_face_index_l
_exptl_crystal_face_perp_dist
0.00 0.00 1.00 0.0100
0.00 0.00 -1.00 0.0100
1.00 1.00 0.00 0.1000
-1.00 -1.00 0.00 0.2000
1.00 -2.00 0.00 0.3000
-1.00 2.00 0.00 0.3000

loop_
_geom_angle_atom_site_label_1
_geom_angle_atom_site_label_2
_geom_angle_atom_site_label_3
_geom_angle
C2 C1 C6 121.3(3)
C2 C1 H1A 119.4
C6 C1 H1A 119.4
C3 C2 C1 119.8(3)
C3 C2 H2A 120.1
C1 C2 H2A 120.1
C2 C3 C4 120.8(3)
C2 C3 Br1 120.3(3)
C4 C3 Br1 119.0(3)
C5 C4 C3 119.7(3)
C5 C4 H4A 120.2
C3 C4 H4A 120.2
C4 C5 C6 121.0(3)
C4 C5 H5A 119.5
C6 C5 H5A 119.5
N1 C6 C5 123.0(3)
N1 C6 C1 119.6(3)
C5 C6 C1 117.4(3)
N1 C7 C12 109.6(3)
N1 C7 C8 113.5(3)
C12 C7 C8 102.1(2)
N1 C7 H7A 110.5
C12 C7 H7A 110.5
C8 C7 H7A 110.5
C9 C8 C7 104.3(2)
C9 C8 H8A 110.9
C7 C8 H8A 110.9
C9 C8 H8B 110.9
C7 C8 H8B 110.9
H8A C8 H8B 108.9
C10 C9 C8 108.8(3)
C10 C9 C13 101.7(3)
C8 C9 C13 100.6(2)
C10 C9 H9A 114.7
C8 C9 H9A 114.7
C13 C9 H9A 114.7
C9 C10 C11 103.5(3)
C9 C10 H10A 111.1
C11 C10 H10A 111.1
C9 C10 H10B 111.1
C11 C10 H10B 111.1
H10A C10 H10B 109.0
C12 C11 C10 103.2(3)
C12 C11 H11A 111.1
C10 C11 H11A 111.1
C12 C11 H11B 111.1
C10 C11 H11B 111.1
H11A C11 H11B 109.1
C11 C12 C13 102.3(3)
C11 C12 C7 108.4(3)
C13 C12 C7 100.8(3)
C11 C12 H12A 114.6
C13 C12 H12A 114.6
C7 C12 H12A 114.6
C9 C13 C12 94.2(3)
C9 C13 H13A 112.9
C12 C13 H13A 112.9
C9 C13 H13B 112.9
C12 C13 H13B 112.9
H13A C13 H13B 110.3
C6 N1 C7 124.4(3)
C6 N1 H1 114(3)
C7 N1 H1 121(3)

loop_
_geom_bond_atom_site_label_1
_geom_bond_atom_site_label_2
_geom_bond_distance
C1 C2 1.365(4)
C1 C6 1.401(4)
C1 H1A 0.9300
C2 C3 1.364(4)
C2 H2A 0.9300
C3 C4 1.375(4)
C3 Br1 1.907(3)
C4 C5 1.373(4)
C4 H4A 0.9300
C5 C6 1.392(4)
C5 H5A 0.9300
C6 N1 1.372(4)
C7 N1 1.456(4)
C7 C12 1.533(4)
C7 C8 1.543(4)
C7 H7A 0.9800
C8 C9 1.527(4)
C8 H8A 0.9700
C8 H8B 0.9700
C9 C10 1.516(5)
C9 C13 1.529(5)
C9 H9A 0.9800
C10 C11 1.537(5)
C10 H10A 0.9700
C10 H10B 0.9700
C11 C12 1.529(5)
C11 H11A 0.9700
C11 H11B 0.9700
C12 C13 1.531(5)
C12 H12A 0.9800
C13 H13A 0.9700
C13 H13B 0.9700
N1 H1 0.81(3)

loop_
_geom_torsion_atom_site_label_1
_geom_torsion_atom_site_label_2
_geom_torsion_atom_site_label_3
_geom_torsion_atom_site_label_4
_geom_torsion
C6 C1 C2 C3 -1.0(5)
C1 C2 C3 C4 2.0(5)
C1 C2 C3 Br1 -176.7(2)
C2 C3 C4 C5 -1.1(4)
Br1 C3 C4 C5 177.6(2)
C3 C4 C5 C6 -0.9(4)
C4 C5 C6 N1 -177.4(3)
C4 C5 C6 C1 1.8(4)
C2 C1 C6 N1 178.4(3)
C2 C1 C6 C5 -0.9(4)
N1 C7 C8 C9 116.2(3)
C12 C7 C8 C9 -1.6(3)
C7 C8 C9 C10 71.8(3)
C7 C8 C9 C13 -34.5(3)
C8 C9 C10 C11 -68.4(3)
C13 C9 C10 C11 37.1(3)
C9 C10 C11 C12 -2.7(4)
C10 C11 C12 C13 -32.7(4)
C10 C11 C12 C7 73.3(4)
N1 C7 C12 C11 169.7(3)
C8 C7 C12 C11 -69.7(4)
N1 C7 C12 C13 -83.3(3)
C8 C7 C12 C13 37.2(3)
C10 C9 C13 C12 -55.7(3)
C8 C9 C13 C12 56.2(3)
C11 C12 C13 C9 53.9(3)
C7 C12 C13 C9 -57.8(3)
C5 C6 N1 C7 -8.1(5)
C1 C6 N1 C7 172.6(3)
C12 C7 N1 C6 -174.9(3)
C8 C7 N1 C6 71.7(4)
